data_7240889
loop_
_publ_author_name
'Cunha, Micael Rodrigues'
'Bhardwaj, Rajesh'
'Carrel, Aline Lucie'
'Lindinger, Sonja'
'Romanin, Christoph'
'Parise-Filho, Roberto'
'Hediger, Matthias A.'
'Reymond, Jean-Louis'

_publ_section_title
;
 Natural product inspired optimization of a selective TRPV6 calcium
 channel inhibitor
;
_journal_name_full 'RSC Medicinal Chemistry'
_journal_paper_doi 10.1039/D0MD00145G
_journal_year 2020
_chemical_compound_source synthesis
_chemical_formula_moiety 'C23 H30 F3 N3 O, 2(C2 F3 O2)'
_chemical_formula_sum 'C27 H30 F9 N3 O5'
_chemical_formula_weight 647.54
_chemical_name_common 31
_chemical_name_systematic 5-((4-((1s,4s)-4-(3-(trifluoromethyl)phenyl)cyclohexyl)piperazin-1-yl)methyl)pyridin-2(1H)-one
_space_group_crystal_system triclinic
_space_group_IT_number 2
_space_group_name_Hall '-P 1'
_space_group_name_H-M_alt 'P -1'
_atom_sites_solution_hydrogens mixed
_atom_sites_solution_primary dual
_audit_creation_date 2019-03-20
_audit_creation_method
;
Olex2 1.2
(compiled 2018.05.29 svn.r3508 for OlexSys, GUI svn.r5506)
;
_audit_update_record
;
2020-04-15 deposited with the CCDC.	2020-06-25 downloaded from the CCDC.
;
_cell_angle_alpha 98.1817(9)
_cell_angle_beta 92.5946(8)
_cell_angle_gamma 103.5389(8)
_cell_formula_units_Z 2
_cell_length_a 8.23301(6)
_cell_length_b 13.02347(14)
_cell_length_c 13.57687(16)
_cell_measurement_reflns_used 23345
_cell_measurement_temperature 173.00(10)
_cell_measurement_theta_max 76.8250
_cell_measurement_theta_min 3.2950
_cell_volume 1396.21(3)
_computing_cell_refinement 'CrysAlisPro 1.171.40.39a (Rigaku OD, 2019)'
_computing_data_collection 'CrysAlisPro 1.171.40.39a (Rigaku OD, 2019)'
_computing_data_reduction 'CrysAlisPro 1.171.40.39a (Rigaku OD, 2019)'
_computing_molecular_graphics 'Olex2 (Dolomanov et al., 2009)'
_computing_publication_material 'Olex2 (Dolomanov et al., 2009)'
_computing_structure_refinement 'ShelXL (Sheldrick, 2015)'
_computing_structure_solution 'ShelXT (Sheldrick, 2015)'
_diffrn_ambient_environment N~2~
_diffrn_ambient_temperature 173.00(10)
_diffrn_detector 'CCD plate'
_diffrn_detector_area_resol_mean 10.0000
_diffrn_detector_type HyPix
_diffrn_measured_fraction_theta_full 1.000
_diffrn_measured_fraction_theta_max 0.976
_diffrn_measurement_details
;
List of Runs (angles in degrees, time in seconds):

  # Type    Start    End  Width  t~exp~   \w     \q     \k     \f   Frames
#--------------------------------------------------------------------------
  1  \w    -66.00  -9.00   0.50    0.44    --  -18.75 125.00-127.00  114
  2  \w     26.00 120.00   0.50    0.44    --   47.95  77.00 -30.00  188
  3  \w     78.00 174.00   0.50    1.76    --  107.11 146.00  39.00  192
  4  \w     92.00 174.00   0.50    1.76    --  107.11 125.00-127.00  164
  5  \w     94.00 174.00   0.50    1.76    --  107.11  15.00   0.00  160
  6  \w     95.00 174.00   0.50    1.76    --  107.11  45.00  90.00  158
  7  \w     94.00 174.00   0.50    1.76    --  107.11  15.00 -30.00  160
  8  \w     95.00 174.00   0.50    1.76    --  107.11  45.00-150.00  158
  9  \w     95.00 174.00   0.50    1.76    --  107.11  30.00-120.00  158
 10  \w     95.00 174.00   0.50    1.76    --  107.11  45.00 -90.00  158
 11  \w     95.00 133.00   0.50    1.76    --  107.11  45.00  60.00   76
 12  \w     94.00 174.00   0.50    1.76    --  107.11  15.00  60.00  160
 13  \w     95.00 174.00   0.50    1.76    --  107.11  30.00 150.00  158
 14  \w     85.00 174.00   0.50    1.76    --  107.11  77.00 150.00  178
 15  \w     32.00  96.00   0.50    0.44    --   47.95-125.00 155.00  128
 16  \w     35.00 117.00   0.50    1.76    --  107.11-125.00 155.00  164
 17  \w     43.00 109.00   0.50    0.44    --   47.95-146.00 -11.00  132
 18  \w     43.00 132.00   0.50    1.76    --  107.11-146.00 -11.00  178
 19  \w     35.00  68.00   0.50    1.76    --  107.11 -61.00 120.00   66
 20  \w     35.00  68.00   0.50    1.76    --  107.11 -61.00  60.00   66
 21  \w     35.00 109.00   0.50    1.76    --  107.11 -94.00   0.00  148
 22  \w     35.00 102.00   0.50    1.76    --  107.11 -77.00 -60.00  134
 23  \w     35.00  68.00   0.50    1.76    --  107.11 -61.00 -60.00   66
 24  \w     35.00  68.00   0.50    1.76    --  107.11 -61.00-120.00   66
 25  \w     35.00  68.00   0.50    1.76    --  107.11 -61.00-150.00   66
 26  \w     35.00  68.00   0.50    1.76    --  107.11 -61.00-180.00   66
 27  \w     35.00 102.00   0.50    1.76    --  107.11 -77.00-180.00  134
 28  \w     35.00 102.00   0.50    1.76    --  107.11 -77.00-150.00  134
 29  \w     35.00  68.00   0.50    1.76    --  107.11 -61.00 -30.00   66
 30  \w     35.00 109.00   0.50    1.76    --  107.11 -94.00  30.00  148
 31  \w     35.00 102.00   0.50    1.76    --  107.11 -77.00 120.00  134
 32  \w     35.00  68.00   0.50    1.76    --  107.11 -61.00  30.00   66
 33  \w     35.00 102.00   0.50    1.76    --  107.11 -77.00  30.00  134
 34  \w     33.00 120.00   0.50    0.44    --   47.95  57.00 -90.00  174
 35  \w     26.00 120.00   0.50    0.44    --   47.95  77.00 -90.00  188
 36  \w     26.00 120.00   0.50    0.44    --   47.95  77.00-180.00  188
 37  \w     26.00 120.00   0.50    0.44    --   47.95  77.00-150.00  188
 38  \w     26.00 120.00   0.50    0.44    --   47.95  77.00  30.00  188
 39  \w     26.00 120.00   0.50    0.44    --   47.95  77.00 120.00  188
 40  \w     26.00 120.00   0.50    0.44    --   47.95  77.00 150.00  188
 41  \w     26.00 120.00   0.50    0.44    --   47.95  77.00  60.00  188
 42  \w     26.00 120.00   0.50    0.44    --   47.95  77.00  90.00  188
 43  \w    -25.00  40.00   0.50    0.44    --   47.95 -38.00-180.00  130
 44  \w    -26.00  23.00   0.50    0.44    --   47.95 -19.00 -90.00   98
 45  \w    -25.00  40.00   0.50    0.44    --   47.95 -38.00  30.00  130
 46  \w    -26.00  23.00   0.50    0.44    --   47.95 -19.00  60.00   98
 47  \w    -78.00 -20.00   0.50    0.44    --  -18.75 146.00  39.00  116
 48  \w    -90.00  -5.00   0.50    0.44    --  -18.75 -45.00 -60.00  170
 49  \w    -90.00   5.00   0.50    0.44    --  -18.75 -77.00 150.00  190
;
_diffrn_measurement_device 'four-circle diffractometer'
_diffrn_measurement_device_type 'XtaLAB Synergy, Dualflex, HyPix'
_diffrn_measurement_method '\w scans'
_diffrn_orient_matrix_type 'CrysAlisPro convention (1999,Acta A55,543-557)'
_diffrn_orient_matrix_UB_11 0.0127393000
_diffrn_orient_matrix_UB_12 0.0483501000
_diffrn_orient_matrix_UB_13 0.1112606000
_diffrn_orient_matrix_UB_21 -0.0418193000
_diffrn_orient_matrix_UB_22 -0.1133022000
_diffrn_orient_matrix_UB_23 0.0279558000
_diffrn_orient_matrix_UB_31 0.1881003000
_diffrn_orient_matrix_UB_32 0.0023076000
_diffrn_orient_matrix_UB_33 0.0083231000
_diffrn_radiation_monochromator mirror
_diffrn_radiation_probe x-ray
_diffrn_radiation_type CuK\a
_diffrn_radiation_wavelength 1.54184
_diffrn_reflns_av_R_equivalents 0.0285
_diffrn_reflns_av_unetI/netI 0.0149
_diffrn_reflns_Laue_measured_fraction_full 1.000
_diffrn_reflns_Laue_measured_fraction_max 0.976
_diffrn_reflns_limit_h_max 10
_diffrn_reflns_limit_h_min -8
_diffrn_reflns_limit_k_max 16
_diffrn_reflns_limit_k_min -16
_diffrn_reflns_limit_l_max 16
_diffrn_reflns_limit_l_min -17
_diffrn_reflns_number 32559
_diffrn_reflns_point_group_measured_fraction_full 1.000
_diffrn_reflns_point_group_measured_fraction_max 0.976
_diffrn_reflns_theta_full 67.684
_diffrn_reflns_theta_max 77.165
_diffrn_reflns_theta_min 3.300
_diffrn_source 'micro-focus sealed X-ray tube'
_diffrn_source_type 'PhotonJet (Cu) X-ray Source'
_exptl_absorpt_coefficient_mu 1.285
_exptl_absorpt_correction_T_max 1.000
_exptl_absorpt_correction_T_min 0.548
_exptl_absorpt_correction_type gaussian
_exptl_absorpt_process_details
;
CrysAlisPro 1.171.40.39a (Rigaku Oxford Diffraction, 2019)
Numerical absorption correction based on gaussian integration over
			a multifaceted crystal model
Empirical absorption correction using spherical harmonics,
 implemented in SCALE3 ABSPACK scaling algorithm.
;
_exptl_crystal_colour colourless
_exptl_crystal_colour_primary colourless
_exptl_crystal_density_diffrn 1.540
_exptl_crystal_description prism
_exptl_crystal_F_000 668
_exptl_crystal_recrystallization_method 'Vapour deposition'
_exptl_crystal_size_max 0.26
_exptl_crystal_size_mid 0.092
_exptl_crystal_size_min 0.043
_refine_diff_density_max 0.684
_refine_diff_density_min -0.555
_refine_diff_density_rms 0.052
_refine_ls_extinction_method none
_refine_ls_goodness_of_fit_ref 1.056
_refine_ls_hydrogen_treatment mixed
_refine_ls_matrix_type full
_refine_ls_number_parameters 434
_refine_ls_number_reflns 5783
_refine_ls_number_restraints 108
_refine_ls_restrained_S_all 1.054
_refine_ls_R_factor_all 0.0544
_refine_ls_R_factor_gt 0.0516
_refine_ls_shift/su_max 0.000
_refine_ls_shift/su_mean 0.000
_refine_ls_structure_factor_coef Fsqd
_refine_ls_weighting_details 'w=1/[\s^2^(Fo^2^)+(0.0661P)^2^+1.0041P] where P=(Fo^2^+2Fc^2^)/3'
_refine_ls_weighting_scheme calc
_refine_ls_wR_factor_gt 0.1368
_refine_ls_wR_factor_ref 0.1392
_reflns_Friedel_coverage 0.000
_reflns_number_gt 5341
_reflns_number_total 5783
_reflns_threshold_expression 'I > 2\s(I)'
_cod_data_source_file d0md00145g2.cif
_cod_data_source_block 19jlr002b
_cod_original_cell_volume 1396.21(2)
_cod_database_code 7240889
_shelx_shelxl_version_number 2018/1
_shelx_space_group_comment
;
The symmetry employed for this shelxl refinement is uniquely defined
by the following loop, which should always be used as a source of
symmetry information in preference to the above space-group names.
They are only intended as comments.
;
_shelx_estimated_absorpt_t_max 0.947
_shelx_estimated_absorpt_t_min 0.731
_olex2_refinement_description
;
1. Fixed Uiso
 At 1.2 times of:
  All C(H) groups, All C(H,H) groups, All C(H,H,H,H) groups
2. Uiso/Uaniso restraints and constraints
F1 \\sim F2 \\sim F3 \\sim C23 \\sim F2A \\sim F3A \\sim F1A: within 2A with
sigma of 0.04 and sigma for terminal atoms of 0.08
3. Rigid body (RIGU) restrains
 F3A, F3, C23, F2, F2A, F1, F1A
 with sigma for 1-2 distances of 0.004 and sigma for 1-3 distances of 0.004
4. Others
 Sof(F2A)=Sof(F3A)=Sof(F1A)=1-FVAR(1)
 Sof(F1)=Sof(F2)=Sof(F3)=FVAR(1)
5.a Ternary CH refined with riding coordinates:
 C11(H11), C14(H14)
5.b Secondary CH2 refined with riding coordinates:
 C6(H6A,H6B), C7(H7A,H7B), C8(H8A,H8B), C9(H9A,H9B), C10(H10A,H10B), C12(H12A,
 H12B), C13(H13A,H13B), C15(H15A,H15B), C16(H16A,H16B)
5.c Aromatic/amide H refined with riding coordinates:
 C2(H2A), C3(H3A), C5(H5), C18(H18), C20(H20), C21(H21), C22(H22)
;
_olex2_submission_special_instructions 'No special instructions were received'

loop_
_space_group_symop_operation_xyz
'x, y, z'
'-x, -y, -z'

loop_
_atom_site_label
_atom_site_type_symbol
_atom_site_fract_x
_atom_site_fract_y
_atom_site_fract_z
_atom_site_U_iso_or_equiv
_atom_site_adp_type
_atom_site_occupancy
_atom_site_site_symmetry_order
_atom_site_calc_flag
_atom_site_refinement_flags_posn
_atom_site_refinement_flags_adp
_atom_site_refinement_flags_occupancy
_atom_site_disorder_assembly
_atom_site_disorder_group
F1 F 0.3881(7) 1.0448(3) 0.2908(7) 0.086(2) Uani 0.620(15) 1 d . U P A 1
F2 F 0.3310(7) 0.9108(5) 0.1792(4) 0.0767(14) Uani 0.620(15) 1 d . U P A 1
F3 F 0.2513(9) 0.8991(8) 0.3253(7) 0.094(3) Uani 0.620(15) 1 d . U P A 1
O1 O -0.37547(16) -0.09677(10) -0.02684(10) 0.0359(3) Uani 1 1 d . . . . .
N1 N -0.33044(18) 0.05207(11) 0.09103(11) 0.0283(3) Uani 1 1 d . . . . .
N2 N 0.12760(17) 0.27603(11) 0.25860(10) 0.0243(3) Uani 1 1 d . . . . .
N3 N 0.46241(17) 0.41268(11) 0.25746(10) 0.0241(3) Uani 1 1 d . . . . .
C1 C -0.2843(2) -0.03689(13) 0.04457(13) 0.0267(3) Uani 1 1 d . . . . .
C2 C -0.1306(2) -0.05323(13) 0.08528(13) 0.0282(3) Uani 1 1 d . . . . .
H2A H -0.092070 -0.111722 0.057579 0.034 Uiso 1 1 calc R . . . .
C3 C -0.0403(2) 0.01607(13) 0.16416(13) 0.0289(3) Uani 1 1 d . . . . .
H3A H 0.058861 0.003713 0.189735 0.035 Uiso 1 1 calc R . . . .
C4 C -0.0938(2) 0.10659(13) 0.20822(12) 0.0269(3) Uani 1 1 d . . . . .
C5 C -0.2410(2) 0.12051(13) 0.16967(13) 0.0281(3) Uani 1 1 d . . . . .
H5 H -0.280893 0.178214 0.197938 0.034 Uiso 1 1 calc R . . . .
C6 C 0.0034(2) 0.18642(14) 0.29363(13) 0.0303(4) Uani 1 1 d . . . . .
H6A H 0.062876 0.150351 0.335434 0.036 Uiso 1 1 calc R . . . .
H6B H -0.073946 0.216182 0.333848 0.036 Uiso 1 1 calc R . . . .
C7 C 0.2613(2) 0.23754(13) 0.20502(13) 0.0288(3) Uani 1 1 d . . . . .
H7A H 0.210579 0.184293 0.147775 0.035 Uiso 1 1 calc R . . . .
H7B H 0.321221 0.204009 0.249097 0.035 Uiso 1 1 calc R . . . .
C8 C 0.3829(2) 0.32883(13) 0.17048(12) 0.0282(3) Uani 1 1 d . . . . .
H8A H 0.469159 0.302056 0.136292 0.034 Uiso 1 1 calc R . . . .
H8B H 0.324162 0.360085 0.123707 0.034 Uiso 1 1 calc R . . . .
C9 C 0.3285(2) 0.45191(14) 0.31102(13) 0.0290(3) Uani 1 1 d . . . . .
H9A H 0.270030 0.486384 0.267039 0.035 Uiso 1 1 calc R . . . .
H9B H 0.379300 0.504547 0.368662 0.035 Uiso 1 1 calc R . . . .
C10 C 0.2044(2) 0.36086(14) 0.34466(12) 0.0297(4) Uani 1 1 d . . . . .
H10A H 0.261137 0.330291 0.393007 0.036 Uiso 1 1 calc R . . . .
H10B H 0.116957 0.388057 0.377007 0.036 Uiso 1 1 calc R . . . .
C11 C 0.6003(2) 0.50030(13) 0.22764(12) 0.0253(3) Uani 1 1 d . . . . .
H11 H 0.672787 0.465135 0.186653 0.030 Uiso 1 1 calc R . . . .
C12 C 0.5328(2) 0.57171(13) 0.16492(13) 0.0284(3) Uani 1 1 d . . . . .
H12A H 0.461292 0.608671 0.203468 0.034 Uiso 1 1 calc R . . . .
H12B H 0.466310 0.528386 0.106225 0.034 Uiso 1 1 calc R . . . .
C13 C 0.6796(2) 0.65356(14) 0.13313(13) 0.0311(4) Uani 1 1 d . . . . .
H13A H 0.742589 0.615993 0.088301 0.037 Uiso 1 1 calc R . . . .
H13B H 0.635306 0.701151 0.096573 0.037 Uiso 1 1 calc R . . . .
C14 C 0.7987(2) 0.72043(14) 0.22117(13) 0.0289(4) Uani 1 1 d . . . . .
H14 H 0.898707 0.757983 0.192712 0.035 Uiso 1 1 calc R . . . .
C15 C 0.8559(2) 0.64438(14) 0.28449(15) 0.0330(4) Uani 1 1 d . . . . .
H15A H 0.922489 0.603928 0.245465 0.040 Uiso 1 1 calc R . . . .
H15B H 0.926510 0.686217 0.342384 0.040 Uiso 1 1 calc R . . . .
C16 C 0.7084(2) 0.56683(14) 0.31926(13) 0.0298(4) Uani 1 1 d . . . . .
H16A H 0.749104 0.520468 0.359088 0.036 Uiso 1 1 calc R . . . .
H16B H 0.642569 0.606284 0.360086 0.036 Uiso 1 1 calc R . . . .
C17 C 0.7317(2) 0.80597(13) 0.28343(13) 0.0285(3) Uani 1 1 d . . . . .
C18 C 0.5841(2) 0.83274(14) 0.25540(14) 0.0301(4) Uani 1 1 d . . . . .
H18 H 0.518116 0.794091 0.198698 0.036 Uiso 1 1 calc R . . . .
C19 C 0.5338(2) 0.91649(14) 0.31102(15) 0.0355(4) Uani 1 1 d . . . . .
C20 C 0.6286(3) 0.97574(17) 0.39511(18) 0.0461(5) Uani 1 1 d . . . . .
H20 H 0.594510 1.031893 0.431655 0.055 Uiso 1 1 calc R . . . .
C21 C 0.7755(3) 0.95014(19) 0.42421(18) 0.0514(6) Uani 1 1 d . . . . .
H21 H 0.840851 0.989156 0.480991 0.062 Uiso 1 1 calc R . . . .
H1 H -0.424(4) 0.067(2) 0.069(2) 0.062 Uiso 1 1 d R . . . .
H2 H 0.064(4) 0.304(2) 0.214(2) 0.062 Uiso 1 1 d R . . . .
H3 H 0.513(4) 0.383(2) 0.299(2) 0.062 Uiso 1 1 d R . . . .
C22 C 0.8258(2) 0.86660(17) 0.36914(16) 0.0405(4) Uani 1 1 d . . . . .
H22 H 0.924860 0.850516 0.389871 0.049 Uiso 1 1 calc R . . . .
C23 C 0.3731(3) 0.94159(17) 0.27917(18) 0.0445(5) Uani 1 1 d . U . . .
F7 F -0.1905(3) 0.45466(13) 0.00053(13) 0.0841(6) Uani 1 1 d . . . . .
F8 F -0.33279(17) 0.29669(17) -0.00653(12) 0.0803(6) Uani 1 1 d . . . . .
F9 F -0.15127(19) 0.33388(14) -0.10933(9) 0.0637(4) Uani 1 1 d . . . . .
O4 O -0.06130(18) 0.36688(11) 0.14792(10) 0.0393(3) Uani 1 1 d . . . . .
O5 O 0.04111(18) 0.27550(12) 0.02331(11) 0.0427(3) Uani 1 1 d . . . . .
C26 C -0.0518(2) 0.32972(14) 0.05861(13) 0.0294(4) Uani 1 1 d . . . . .
C27 C -0.1805(2) 0.35288(16) -0.01588(13) 0.0342(4) Uani 1 1 d . . . . .
F4 F 0.71745(19) 0.31334(11) 0.61345(9) 0.0540(4) Uani 1 1 d . . . . .
F5 F 0.89956(18) 0.39610(13) 0.52892(13) 0.0706(5) Uani 1 1 d . . . . .
F6 F 0.82195(19) 0.22556(11) 0.50036(9) 0.0544(4) Uani 1 1 d . . . . .
O2 O 0.6521(2) 0.29763(13) 0.35695(10) 0.0483(4) Uani 1 1 d . . . . .
O3 O 0.5289(2) 0.37154(16) 0.48005(14) 0.0642(5) Uani 1 1 d . . . . .
C24 C 0.6331(2) 0.32605(14) 0.44543(14) 0.0348(4) Uani 1 1 d . . . . .
C25 C 0.7660(2) 0.31283(14) 0.52239(13) 0.0307(4) Uani 1 1 d . . . . .
F2A F 0.3596(11) 0.9625(14) 0.1942(8) 0.092(4) Uani 0.380(15) 1 d . U P A 2
F3A F 0.2364(13) 0.8633(8) 0.2836(12) 0.086(3) Uani 0.380(15) 1 d . U P A 2
F1A F 0.3320(15) 1.0244(12) 0.3396(10) 0.106(4) Uani 0.380(15) 1 d . U P A 2

loop_
_atom_site_aniso_label
_atom_site_aniso_U_11
_atom_site_aniso_U_22
_atom_site_aniso_U_33
_atom_site_aniso_U_23
_atom_site_aniso_U_13
_atom_site_aniso_U_12
F1 0.076(3) 0.0370(14) 0.154(5) 0.015(2) -0.012(3) 0.0350(14)
F2 0.065(2) 0.091(3) 0.081(2) -0.004(2) -0.0229(19) 0.049(2)
F3 0.039(3) 0.143(6) 0.139(5) 0.098(5) 0.044(3) 0.045(3)
O1 0.0291(6) 0.0335(6) 0.0418(7) -0.0085(5) -0.0059(5) 0.0114(5)
N1 0.0218(7) 0.0266(7) 0.0349(7) -0.0016(6) -0.0012(6) 0.0073(5)
N2 0.0219(6) 0.0262(7) 0.0228(6) 0.0009(5) -0.0005(5) 0.0041(5)
N3 0.0213(6) 0.0262(7) 0.0250(7) 0.0039(5) -0.0003(5) 0.0069(5)
C1 0.0231(8) 0.0239(7) 0.0323(8) 0.0022(6) 0.0028(6) 0.0052(6)
C2 0.0248(8) 0.0234(7) 0.0376(9) 0.0063(6) 0.0040(7) 0.0073(6)
C3 0.0222(8) 0.0293(8) 0.0365(9) 0.0104(7) 0.0006(6) 0.0062(6)
C4 0.0229(8) 0.0273(8) 0.0279(8) 0.0051(6) 0.0019(6) 0.0003(6)
C5 0.0244(8) 0.0252(8) 0.0326(8) 0.0001(6) 0.0029(6) 0.0045(6)
C6 0.0270(8) 0.0341(9) 0.0264(8) 0.0049(7) 0.0012(6) 0.0006(7)
C7 0.0271(8) 0.0252(8) 0.0337(9) 0.0007(6) 0.0049(7) 0.0073(6)
C8 0.0280(8) 0.0259(8) 0.0287(8) -0.0014(6) 0.0056(6) 0.0055(6)
C9 0.0254(8) 0.0287(8) 0.0299(8) -0.0040(6) 0.0035(6) 0.0053(6)
C10 0.0251(8) 0.0343(9) 0.0243(8) -0.0046(7) 0.0017(6) 0.0021(7)
C11 0.0215(7) 0.0258(8) 0.0286(8) 0.0051(6) 0.0009(6) 0.0058(6)
C12 0.0269(8) 0.0291(8) 0.0283(8) 0.0060(6) -0.0035(6) 0.0054(6)
C13 0.0327(9) 0.0315(8) 0.0305(8) 0.0084(7) 0.0037(7) 0.0085(7)
C14 0.0210(8) 0.0304(8) 0.0363(9) 0.0096(7) 0.0034(6) 0.0053(6)
C15 0.0207(8) 0.0322(9) 0.0463(10) 0.0100(7) -0.0033(7) 0.0058(7)
C16 0.0251(8) 0.0309(8) 0.0322(9) 0.0085(7) -0.0066(6) 0.0041(7)
C17 0.0230(8) 0.0286(8) 0.0339(9) 0.0088(7) 0.0029(6) 0.0039(6)
C18 0.0249(8) 0.0277(8) 0.0375(9) 0.0096(7) 0.0003(7) 0.0042(6)
C19 0.0294(9) 0.0296(9) 0.0505(11) 0.0136(8) 0.0073(8) 0.0080(7)
C20 0.0426(11) 0.0370(10) 0.0568(13) -0.0026(9) 0.0079(9) 0.0111(9)
C21 0.0431(12) 0.0520(13) 0.0513(13) -0.0114(10) -0.0058(10) 0.0094(10)
C22 0.0283(9) 0.0449(11) 0.0450(11) 0.0003(9) -0.0058(8) 0.0081(8)
C23 0.0386(11) 0.0372(10) 0.0654(13) 0.0176(10) 0.0092(9) 0.0179(8)
F7 0.1200(15) 0.0635(10) 0.0776(11) -0.0061(8) -0.0388(10) 0.0590(10)
F8 0.0288(7) 0.1421(17) 0.0688(10) 0.0418(10) -0.0038(6) 0.0048(8)
F9 0.0663(9) 0.1043(12) 0.0312(6) 0.0105(7) 0.0051(6) 0.0419(9)
O4 0.0467(8) 0.0422(7) 0.0306(7) 0.0034(5) -0.0022(6) 0.0163(6)
O5 0.0409(8) 0.0480(8) 0.0466(8) 0.0081(6) 0.0059(6) 0.0247(6)
C26 0.0269(8) 0.0284(8) 0.0327(9) 0.0063(7) 0.0006(7) 0.0059(6)
C27 0.0323(9) 0.0427(10) 0.0297(9) 0.0017(7) 0.0022(7) 0.0157(8)
F4 0.0795(9) 0.0687(9) 0.0284(6) 0.0135(5) 0.0118(6) 0.0421(8)
F5 0.0460(8) 0.0675(9) 0.0887(11) 0.0318(8) -0.0260(7) -0.0109(7)
F6 0.0797(9) 0.0582(8) 0.0404(6) 0.0063(6) 0.0031(6) 0.0483(7)
O2 0.0651(10) 0.0494(8) 0.0293(7) 0.0056(6) -0.0050(6) 0.0139(7)
O3 0.0527(10) 0.0808(12) 0.0642(11) -0.0047(9) -0.0141(8) 0.0394(9)
C24 0.0391(10) 0.0298(9) 0.0333(9) 0.0045(7) -0.0082(7) 0.0062(7)
C25 0.0349(9) 0.0319(9) 0.0274(8) 0.0047(7) 0.0012(7) 0.0128(7)
F2A 0.054(4) 0.179(11) 0.087(5) 0.094(6) 0.042(4) 0.067(6)
F3A 0.029(2) 0.065(4) 0.171(10) 0.058(5) -0.013(4) 0.004(2)
F1A 0.086(6) 0.113(7) 0.125(7) -0.037(5) -0.018(4) 0.076(5)

loop_
_atom_type_symbol
_atom_type_description
_atom_type_scat_dispersion_real
_atom_type_scat_dispersion_imag
_atom_type_scat_source
C C 0.0181 0.0091 'International Tables Vol C Tables 4.2.6.8 and 6.1.1.4'
H H 0.0000 0.0000 'International Tables Vol C Tables 4.2.6.8 and 6.1.1.4'
F F 0.0727 0.0534 'International Tables Vol C Tables 4.2.6.8 and 6.1.1.4'
N N 0.0311 0.0180 'International Tables Vol C Tables 4.2.6.8 and 6.1.1.4'
O O 0.0492 0.0322 'International Tables Vol C Tables 4.2.6.8 and 6.1.1.4'

loop_
_exptl_crystal_face_index_h
_exptl_crystal_face_index_k
_exptl_crystal_face_index_l
_exptl_crystal_face_perp_dist
0 1 0 0.0452
0 -1 0 0.0452
1 -1 0 0.1130
-1 1 0 0.1130
0 0 -1 0.0213
0 0 1 0.0213
-1 0 0 0.1293
1 0 0 0.1293
0 -1 1 0.0360
0 1 -1 0.0360
-2 5 -4 0.0665
-1 5 0 0.0566

loop_
_geom_angle_atom_site_label_1
_geom_angle_atom_site_label_2
_geom_angle_atom_site_label_3
_geom_angle
_geom_angle_site_symmetry_1
_geom_angle_site_symmetry_3
_geom_angle_publ_flag
C1 N1 H1 119.3(18) . . ?
C5 N1 C1 124.16(15) . . ?
C5 N1 H1 116.5(18) . . ?
C6 N2 H2 105.6(17) . . ?
C7 N2 C6 112.21(13) . . ?
C7 N2 C10 109.94(13) . . ?
C7 N2 H2 109.2(17) . . ?
C10 N2 C6 110.38(12) . . ?
C10 N2 H2 109.5(17) . . ?
C8 N3 C11 112.37(12) . . ?
C8 N3 H3 108.1(18) . . ?
C9 N3 C8 109.21(12) . . ?
C9 N3 C11 114.67(12) . . ?
C9 N3 H3 107.1(18) . . ?
C11 N3 H3 105.0(19) . . ?
O1 C1 N1 120.04(15) . . ?
O1 C1 C2 124.82(15) . . ?
N1 C1 C2 115.14(15) . . ?
C1 C2 H2A 119.7 . . ?
C3 C2 C1 120.61(15) . . ?
C3 C2 H2A 119.7 . . ?
C2 C3 H3A 119.2 . . ?
C2 C3 C4 121.57(15) . . ?
C4 C3 H3A 119.2 . . ?
C3 C4 C6 123.46(15) . . ?
C5 C4 C3 117.26(15) . . ?
C5 C4 C6 119.28(16) . . ?
N1 C5 C4 121.25(16) . . ?
N1 C5 H5 119.4 . . ?
C4 C5 H5 119.4 . . ?
N2 C6 H6A 109.2 . . ?
N2 C6 H6B 109.2 . . ?
C4 C6 N2 112.17(13) . . ?
C4 C6 H6A 109.2 . . ?
C4 C6 H6B 109.2 . . ?
H6A C6 H6B 107.9 . . ?
N2 C7 H7A 109.4 . . ?
N2 C7 H7B 109.4 . . ?
N2 C7 C8 110.96(13) . . ?
H7A C7 H7B 108.0 . . ?
C8 C7 H7A 109.4 . . ?
C8 C7 H7B 109.4 . . ?
N3 C8 C7 110.59(13) . . ?
N3 C8 H8A 109.5 . . ?
N3 C8 H8B 109.5 . . ?
C7 C8 H8A 109.5 . . ?
C7 C8 H8B 109.5 . . ?
H8A C8 H8B 108.1 . . ?
N3 C9 H9A 109.4 . . ?
N3 C9 H9B 109.4 . . ?
N3 C9 C10 111.10(14) . . ?
H9A C9 H9B 108.0 . . ?
C10 C9 H9A 109.4 . . ?
C10 C9 H9B 109.4 . . ?
N2 C10 C9 111.22(13) . . ?
N2 C10 H10A 109.4 . . ?
N2 C10 H10B 109.4 . . ?
C9 C10 H10A 109.4 . . ?
C9 C10 H10B 109.4 . . ?
H10A C10 H10B 108.0 . . ?
N3 C11 H11 107.4 . . ?
N3 C11 C12 112.82(13) . . ?
C12 C11 H11 107.4 . . ?
C16 C11 N3 110.88(13) . . ?
C16 C11 H11 107.4 . . ?
C16 C11 C12 110.75(13) . . ?
C11 C12 H12A 109.8 . . ?
C11 C12 H12B 109.8 . . ?
C11 C12 C13 109.56(14) . . ?
H12A C12 H12B 108.2 . . ?
C13 C12 H12A 109.8 . . ?
C13 C12 H12B 109.8 . . ?
C12 C13 H13A 108.9 . . ?
C12 C13 H13B 108.9 . . ?
H13A C13 H13B 107.7 . . ?
C14 C13 C12 113.35(14) . . ?
C14 C13 H13A 108.9 . . ?
C14 C13 H13B 108.9 . . ?
C13 C14 H14 106.6 . . ?
C13 C14 C15 108.73(14) . . ?
C15 C14 H14 106.6 . . ?
C17 C14 C13 115.23(14) . . ?
C17 C14 H14 106.6 . . ?
C17 C14 C15 112.61(15) . . ?
C14 C15 H15A 109.1 . . ?
C14 C15 H15B 109.1 . . ?
H15A C15 H15B 107.9 . . ?
C16 C15 C14 112.29(13) . . ?
C16 C15 H15A 109.1 . . ?
C16 C15 H15B 109.1 . . ?
C11 C16 C15 108.59(14) . . ?
C11 C16 H16A 110.0 . . ?
C11 C16 H16B 110.0 . . ?
C15 C16 H16A 110.0 . . ?
C15 C16 H16B 110.0 . . ?
H16A C16 H16B 108.4 . . ?
C18 C17 C14 122.98(16) . . ?
C18 C17 C22 117.08(17) . . ?
C22 C17 C14 119.79(16) . . ?
C17 C18 H18 119.5 . . ?
C19 C18 C17 120.96(17) . . ?
C19 C18 H18 119.5 . . ?
C18 C19 C23 119.24(19) . . ?
C20 C19 C18 121.14(18) . . ?
C20 C19 C23 119.61(19) . . ?
C19 C20 H20 120.6 . . ?
C19 C20 C21 118.70(19) . . ?
C21 C20 H20 120.6 . . ?
C20 C21 H21 119.8 . . ?
C20 C21 C22 120.3(2) . . ?
C22 C21 H21 119.8 . . ?
C17 C22 H22 119.1 . . ?
C21 C22 C17 121.81(19) . . ?
C21 C22 H22 119.1 . . ?
F1 C23 F2 102.9(3) . . ?
F1 C23 C19 111.1(3) . . ?
F2 C23 C19 112.1(3) . . ?
F3 C23 F1 109.1(4) . . ?
F3 C23 F2 108.3(5) . . ?
F3 C23 C19 112.9(4) . . ?
F2A C23 C19 116.8(4) . . ?
F2A C23 F3A 104.3(7) . . ?
F2A C23 F1A 104.9(6) . . ?
F3A C23 C19 114.0(5) . . ?
F3A C23 F1A 99.7(6) . . ?
F1A C23 C19 115.2(4) . . ?
O4 C26 C27 114.46(15) . . ?
O5 C26 O4 129.20(17) . . ?
O5 C26 C27 116.30(16) . . ?
F7 C27 C26 112.41(16) . . ?
F8 C27 F7 104.89(18) . . ?
F8 C27 C26 110.90(16) . . ?
F9 C27 F7 105.69(18) . . ?
F9 C27 F8 107.45(17) . . ?
F9 C27 C26 114.86(15) . . ?
O2 C24 C25 116.36(17) . . ?
O3 C24 O2 128.35(19) . . ?
O3 C24 C25 115.02(17) . . ?
F4 C25 F5 105.57(16) . . ?
F4 C25 F6 106.66(14) . . ?
F4 C25 C24 114.00(16) . . ?
F5 C25 C24 108.72(15) . . ?
F6 C25 F5 106.49(16) . . ?
F6 C25 C24 114.77(15) . . ?

loop_
_geom_bond_atom_site_label_1
_geom_bond_atom_site_label_2
_geom_bond_distance
_geom_bond_site_symmetry_2
_geom_bond_publ_flag
F1 C23 1.306(4) . ?
F2 C23 1.364(5) . ?
F3 C23 1.264(6) . ?
O1 C1 1.247(2) . ?
N1 C1 1.380(2) . ?
N1 C5 1.352(2) . ?
N1 H1 0.89(3) . ?
N2 C6 1.509(2) . ?
N2 C7 1.490(2) . ?
N2 C10 1.491(2) . ?
N2 H2 0.95(3) . ?
N3 C8 1.498(2) . ?
N3 C9 1.496(2) . ?
N3 C11 1.524(2) . ?
N3 H3 0.88(3) . ?
C1 C2 1.431(2) . ?
C2 H2A 0.9300 . ?
C2 C3 1.361(2) . ?
C3 H3A 0.9300 . ?
C3 C4 1.417(2) . ?
C4 C5 1.359(2) . ?
C4 C6 1.500(2) . ?
C5 H5 0.9300 . ?
C6 H6A 0.9700 . ?
C6 H6B 0.9700 . ?
C7 H7A 0.9700 . ?
C7 H7B 0.9700 . ?
C7 C8 1.510(2) . ?
C8 H8A 0.9700 . ?
C8 H8B 0.9700 . ?
C9 H9A 0.9700 . ?
C9 H9B 0.9700 . ?
C9 C10 1.512(2) . ?
C10 H10A 0.9700 . ?
C10 H10B 0.9700 . ?
C11 H11 0.9800 . ?
C11 C12 1.525(2) . ?
C11 C16 1.524(2) . ?
C12 H12A 0.9700 . ?
C12 H12B 0.9700 . ?
C12 C13 1.536(2) . ?
C13 H13A 0.9700 . ?
C13 H13B 0.9700 . ?
C13 C14 1.532(2) . ?
C14 H14 0.9800 . ?
C14 C15 1.538(2) . ?
C14 C17 1.524(2) . ?
C15 H15A 0.9700 . ?
C15 H15B 0.9700 . ?
C15 C16 1.527(2) . ?
C16 H16A 0.9700 . ?
C16 H16B 0.9700 . ?
C17 C18 1.392(2) . ?
C17 C22 1.396(3) . ?
C18 H18 0.9300 . ?
C18 C19 1.392(3) . ?
C19 C20 1.376(3) . ?
C19 C23 1.495(3) . ?
C20 H20 0.9300 . ?
C20 C21 1.383(3) . ?
C21 H21 0.9300 . ?
C21 C22 1.386(3) . ?
C22 H22 0.9300 . ?
C23 F2A 1.228(7) . ?
C23 F3A 1.340(9) . ?
C23 F1A 1.377(7) . ?
F7 C27 1.335(2) . ?
F8 C27 1.317(2) . ?
F9 C27 1.302(2) . ?
O4 C26 1.253(2) . ?
O5 C26 1.226(2) . ?
C26 C27 1.541(2) . ?
F4 C25 1.316(2) . ?
F5 C25 1.341(2) . ?
F6 C25 1.324(2) . ?
O2 C24 1.234(2) . ?
O3 C24 1.226(3) . ?
C24 C25 1.535(2) . ?

loop_
_geom_torsion_atom_site_label_1
_geom_torsion_atom_site_label_2
_geom_torsion_atom_site_label_3
_geom_torsion_atom_site_label_4
_geom_torsion
_geom_torsion_site_symmetry_1
_geom_torsion_site_symmetry_2
_geom_torsion_site_symmetry_3
_geom_torsion_site_symmetry_4
_geom_torsion_publ_flag
O1 C1 C2 C3 -179.33(17) . . . . ?
N1 C1 C2 C3 0.0(2) . . . . ?
N2 C7 C8 N3 58.77(18) . . . . ?
N3 C9 C10 N2 -57.06(18) . . . . ?
N3 C11 C12 C13 -176.83(13) . . . . ?
N3 C11 C16 C15 173.43(13) . . . . ?
C1 N1 C5 C4 1.1(3) . . . . ?
C1 C2 C3 C4 -0.4(3) . . . . ?
C2 C3 C4 C5 1.2(2) . . . . ?
C2 C3 C4 C6 -178.56(15) . . . . ?
C3 C4 C5 N1 -1.5(2) . . . . ?
C3 C4 C6 N2 89.22(19) . . . . ?
C5 N1 C1 O1 179.03(16) . . . . ?
C5 N1 C1 C2 -0.3(2) . . . . ?
C5 C4 C6 N2 -90.51(19) . . . . ?
C6 N2 C7 C8 179.70(13) . . . . ?
C6 N2 C10 C9 -179.57(14) . . . . ?
C6 C4 C5 N1 178.25(15) . . . . ?
C7 N2 C6 C4 -64.73(18) . . . . ?
C7 N2 C10 C9 56.11(18) . . . . ?
C8 N3 C9 C10 57.23(17) . . . . ?
C8 N3 C11 C12 70.17(17) . . . . ?
C8 N3 C11 C16 -164.96(13) . . . . ?
C9 N3 C8 C7 -58.02(17) . . . . ?
C9 N3 C11 C12 -55.32(18) . . . . ?
C9 N3 C11 C16 69.56(17) . . . . ?
C10 N2 C6 C4 172.27(14) . . . . ?
C10 N2 C7 C8 -57.05(18) . . . . ?
C11 N3 C8 C7 173.57(13) . . . . ?
C11 N3 C9 C10 -175.65(13) . . . . ?
C11 C12 C13 C14 -55.38(19) . . . . ?
C12 C11 C16 C15 -60.53(18) . . . . ?
C12 C13 C14 C15 53.42(19) . . . . ?
C12 C13 C14 C17 -74.06(18) . . . . ?
C13 C14 C15 C16 -55.75(19) . . . . ?
C13 C14 C17 C18 -8.8(2) . . . . ?
C13 C14 C17 C22 175.83(16) . . . . ?
C14 C15 C16 C11 59.85(19) . . . . ?
C14 C17 C18 C19 -175.48(16) . . . . ?
C14 C17 C22 C21 175.46(19) . . . . ?
C15 C14 C17 C18 -134.29(17) . . . . ?
C15 C14 C17 C22 50.3(2) . . . . ?
C16 C11 C12 C13 58.22(18) . . . . ?
C17 C14 C15 C16 73.20(19) . . . . ?
C17 C18 C19 C20 0.3(3) . . . . ?
C17 C18 C19 C23 -179.11(16) . . . . ?
C18 C17 C22 C21 -0.2(3) . . . . ?
C18 C19 C20 C21 -0.4(3) . . . . ?
C18 C19 C23 F1 -140.6(5) . . . . ?
C18 C19 C23 F2 -26.1(4) . . . . ?
C18 C19 C23 F3 96.5(6) . . . . ?
C18 C19 C23 F2A -57.5(10) . . . . ?
C18 C19 C23 F3A 64.4(8) . . . . ?
C18 C19 C23 F1A 178.9(10) . . . . ?
C19 C20 C21 C22 0.3(4) . . . . ?
C20 C19 C23 F1 40.0(5) . . . . ?
C20 C19 C23 F2 154.5(4) . . . . ?
C20 C19 C23 F3 -82.9(6) . . . . ?
C20 C19 C23 F2A 123.1(10) . . . . ?
C20 C19 C23 F3A -115.0(8) . . . . ?
C20 C19 C23 F1A -0.5(10) . . . . ?
C20 C21 C22 C17 0.0(4) . . . . ?
C22 C17 C18 C19 0.0(3) . . . . ?
C23 C19 C20 C21 179.0(2) . . . . ?
O4 C26 C27 F7 46.0(2) . . . . ?
O4 C26 C27 F8 -71.0(2) . . . . ?
O4 C26 C27 F9 166.94(17) . . . . ?
O5 C26 C27 F7 -136.06(19) . . . . ?
O5 C26 C27 F8 106.9(2) . . . . ?
O5 C26 C27 F9 -15.2(3) . . . . ?
O2 C24 C25 F4 -160.93(17) . . . . ?
O2 C24 C25 F5 81.6(2) . . . . ?
O2 C24 C25 F6 -37.5(2) . . . . ?
O3 C24 C25 F4 24.6(3) . . . . ?
O3 C24 C25 F5 -92.9(2) . . . . ?
O3 C24 C25 F6 148.04(19) . . . . ?
